data_2211002
loop_
_publ_author_name
'Daniellou, Richard'
'Quail, J. Wilson'
'Palmer, David R.J.'

_publ_section_title
;
 4/6-<i>O</i>-(<i>p</i>-Tolylsulfonyl)-<i>myo</i>-inositol
;
_journal_coeditor_code GA2007
_journal_issue 11
_journal_name_full 'Acta Crystallographica Section E'
_journal_page_first o4880
_journal_page_last o4881
_journal_paper_doi 10.1107/S160053680604044X
_journal_volume 62
_journal_year 2006
_chemical_formula_moiety 'C13 H18 O8 S'
_chemical_formula_sum 'C13 H18 O8 S'
_chemical_formula_weight 334.33
_chemical_name_systematic
;
 4/6-O-(para-toluenesulfonyl)-myo-inositol
;
_space_group_IT_number 14
_symmetry_cell_setting monoclinic
_symmetry_space_group_name_Hall '-P 2ybc'
_symmetry_space_group_name_H-M 'P 1 21/c 1'
_atom_sites_solution_hydrogens geom
_atom_sites_solution_primary direct
_atom_sites_solution_secondary difmap
_audit_creation_method SHELXL-97
_cell_angle_alpha 90.00
_cell_angle_beta 90.9380(10)
_cell_angle_gamma 90.00
_cell_formula_units_Z 4
_cell_length_a 21.3935(4)
_cell_length_b 6.70600(10)
_cell_length_c 10.1986(2)
_cell_measurement_reflns_used 5796
_cell_measurement_temperature 173(2)
_cell_measurement_theta_max 27.485
_cell_measurement_theta_min 0.998
_cell_volume 1462.94(5)
_computing_cell_refinement 'HKL Scalepack (Otwinowski & Minor 1997)'
_computing_data_collection 'Collect (Nonius, 1998)'
_computing_data_reduction 'HKL Denzo and Scalepack (Otwinowski & Minor 1997)'
_computing_molecular_graphics 'Xtal3.7 (Hall <i>et al.</i>,  2000)'
_computing_publication_material 'SHELXL-97 (Sheldrick, 1997)'
_computing_structure_refinement 'SHELXL-97 (Sheldrick, 1997)'
_computing_structure_solution
;
SIR97 (Altomare <i>et al.</i>,  1999) and maXus(Mackay <i>et al.</i>,
1999)
;
_diffrn_ambient_temperature 173(2)
_diffrn_detector_area_resol_mean 9
_diffrn_measured_fraction_theta_full 0.986
_diffrn_measured_fraction_theta_max 0.986
_diffrn_measurement_device 'Nonius KappaCCD'
_diffrn_measurement_method '\f scans and \w scans with \k offsets'
_diffrn_radiation_monochromator 'horizonally mounted graphite crystal'
_diffrn_radiation_source 'fine-focus sealed tube'
_diffrn_radiation_type MoK\a
_diffrn_radiation_wavelength 0.71073
_diffrn_reflns_av_R_equivalents 0.0455
_diffrn_reflns_av_sigmaI/netI 0.0504
_diffrn_reflns_limit_h_max 25
_diffrn_reflns_limit_h_min -26
_diffrn_reflns_limit_k_max 0
_diffrn_reflns_limit_k_min -8
_diffrn_reflns_limit_l_max 12
_diffrn_reflns_limit_l_min -12
_diffrn_reflns_number 5632
_diffrn_reflns_theta_full 27.10
_diffrn_reflns_theta_max 27.10
_diffrn_reflns_theta_min 3.18
_diffrn_standards_decay_% 0
_diffrn_standards_interval_count 0
_diffrn_standards_interval_time 0
_diffrn_standards_number 0
_exptl_absorpt_coefficient_mu 0.260
_exptl_absorpt_correction_type none
_exptl_absorpt_process_details
;
The program Denzo-SMN (Otwinowski & Minor, 1997) uses a scaling
algorithm (Fox & Holmes, 1966) which effectively corrects for
absorption effects. High redundancy data were used in the scaling
program hence 'multi-scan' code word was used. No transmission
coefficients are available from the program (only scale factors
for each frame). The transmission factors in the experimental table
are calculated from the 'size' command in the SHELXL-97 input file.
;
_exptl_crystal_colour colourless
_exptl_crystal_density_diffrn 1.518
_exptl_crystal_density_method 'not measured'
_exptl_crystal_description plate
_exptl_crystal_F_000 704
_exptl_crystal_size_max 0.25
_exptl_crystal_size_mid 0.25
_exptl_crystal_size_min 0.03
_refine_diff_density_max 0.624
_refine_diff_density_min -0.375
_refine_ls_extinction_method none
_refine_ls_goodness_of_fit_ref 1.049
_refine_ls_hydrogen_treatment constr
_refine_ls_matrix_type full
_refine_ls_number_parameters 205
_refine_ls_number_reflns 3186
_refine_ls_number_restraints 0
_refine_ls_restrained_S_all 1.049
_refine_ls_R_factor_all 0.0711
_refine_ls_R_factor_gt 0.0519
_refine_ls_shift/su_max 0.001
_refine_ls_shift/su_mean 0.000
_refine_ls_structure_factor_coef Fsqd
_refine_ls_weighting_details 'calc w=1/[\s^2^(Fo^2^)+(0.0585P)^2^+1.7383P] where P=(Fo^2^+2Fc^2^)/3'
_refine_ls_weighting_scheme calc
_refine_ls_wR_factor_gt 0.1255
_refine_ls_wR_factor_ref 0.1343
_reflns_number_gt 2548
_reflns_number_total 3186
_reflns_threshold_expression >2\s(I)
_cod_data_source_file ga2007.cif
_cod_data_source_block I
_cod_original_sg_symbol_H-M 'P 21/c'
_cod_database_code 2211002
_cod_database_fobs_code 2211002

loop_
_symmetry_equiv_pos_as_xyz
'x, y, z'
'-x, y+1/2, -z+1/2'
'-x, -y, -z'
'x, -y-1/2, z-1/2'

loop_
_atom_site_type_symbol
_atom_site_label
_atom_site_fract_x
_atom_site_fract_y
_atom_site_fract_z
_atom_site_U_iso_or_equiv
_atom_site_adp_type
_atom_site_calc_flag
_atom_site_refinement_flags
_atom_site_occupancy
O O1 0.00913(8) 0.1276(3) 0.30257(15) 0.0205(4) Uani d . 1
H H1A -0.0112 0.0969 0.3694 0.031 Uiso calc R 1
O O2 0.07130(8) -0.1321(2) 0.48563(15) 0.0189(4) Uani d . 1
H H2A 0.0680 -0.2564 0.4778 0.028 Uiso calc R 1
O O3 0.20049(8) -0.2098(2) 0.44637(15) 0.0193(4) Uani d . 1
H H3A 0.2151 -0.2675 0.3806 0.029 Uiso calc R 1
O O4 0.24699(8) 0.1599(2) 0.54351(15) 0.0195(4) Uani d . 1
O O5 0.16053(8) 0.4582(2) 0.58708(14) 0.0188(4) Uani d . 1
H H5A 0.1681 0.5727 0.5579 0.028 Uiso calc R 1
O O6 0.06185(9) 0.4918(2) 0.40360(18) 0.0279(4) Uani d . 1
H H6A 0.0361 0.4785 0.3411 0.042 Uiso calc R 1
O O7 0.24461(9) -0.0683(3) 0.73193(16) 0.0276(4) Uani d . 1
O O8 0.32403(9) 0.1964(3) 0.71277(18) 0.0337(5) Uani d . 1
S S1 0.28572(3) 0.04706(9) 0.65187(5) 0.02009(18) Uani d . 1
C C1 0.07374(11) 0.1461(3) 0.3372(2) 0.0163(5) Uani d . 1
H H1 0.0959 0.1958 0.2580 0.020 Uiso calc R 1
C C2 0.10290(11) -0.0530(3) 0.3748(2) 0.0160(5) Uani d . 1
H H2 0.0981 -0.1476 0.2995 0.019 Uiso calc R 1
C C3 0.17250(11) -0.0261(3) 0.4069(2) 0.0155(5) Uani d . 1
H H3 0.1941 0.0255 0.3276 0.019 Uiso calc R 1
C C4 0.18056(10) 0.1226(3) 0.5182(2) 0.0143(5) Uani d . 1
H H4 0.1605 0.0703 0.5992 0.017 Uiso calc R 1
C C5 0.15248(11) 0.3238(3) 0.4813(2) 0.0146(5) Uani d . 1
H H5 0.1749 0.3773 0.4035 0.017 Uiso calc R 1
C C6 0.08319(11) 0.3004(3) 0.4452(2) 0.0164(5) Uani d . 1
H H6 0.0597 0.2585 0.5245 0.020 Uiso calc R 1
C C7 0.33386(12) -0.1120(4) 0.5610(2) 0.0222(5) Uani d . 1
C C8 0.33476(15) -0.3118(4) 0.5829(3) 0.0415(8) Uani d . 1
H H8 0.3082 -0.3697 0.6461 0.050 Uiso calc R 1
C C9 0.37508(17) -0.4300(5) 0.5115(4) 0.0507(9) Uani d . 1
H H9 0.3761 -0.5694 0.5280 0.061 Uiso calc R 1
C C10 0.41344(13) -0.3531(5) 0.4183(3) 0.0334(7) Uani d . 1
C C11 0.4099(2) -0.1526(6) 0.3961(4) 0.0628(12) Uani d . 1
H H11 0.4355 -0.0952 0.3309 0.075 Uiso calc R 1
C C12 0.3702(2) -0.0304(5) 0.4653(4) 0.0615(12) Uani d . 1
H H12 0.3682 0.1083 0.4469 0.074 Uiso calc R 1
C C13 0.45649(15) -0.4832(6) 0.3397(3) 0.0491(9) Uani d . 1
H H13A 0.4981 -0.4225 0.3378 0.059 Uiso calc R 1
H H13B 0.4399 -0.4963 0.2500 0.059 Uiso calc R 1
H H13C 0.4594 -0.6154 0.3804 0.059 Uiso calc R 1

loop_
_atom_site_aniso_label
_atom_site_aniso_U_11
_atom_site_aniso_U_22
_atom_site_aniso_U_33
_atom_site_aniso_U_12
_atom_site_aniso_U_13
_atom_site_aniso_U_23
O1 0.0215(9) 0.0213(9) 0.0186(8) -0.0005(7) -0.0042(6) -0.0025(7)
O2 0.0224(9) 0.0118(8) 0.0227(8) -0.0018(7) 0.0061(7) -0.0005(6)
O3 0.0259(9) 0.0129(8) 0.0191(8) 0.0050(7) 0.0038(6) -0.0009(6)
O4 0.0177(9) 0.0207(9) 0.0200(8) -0.0028(7) -0.0012(6) 0.0052(7)
O5 0.0292(10) 0.0131(8) 0.0140(8) -0.0038(7) -0.0010(6) -0.0025(6)
O6 0.0370(11) 0.0119(8) 0.0343(10) 0.0042(8) -0.0194(8) -0.0011(7)
O7 0.0308(10) 0.0349(11) 0.0174(8) 0.0078(8) 0.0071(7) 0.0095(7)
O8 0.0327(11) 0.0367(11) 0.0311(10) 0.0000(9) -0.0105(8) -0.0103(9)
S1 0.0213(3) 0.0241(3) 0.0149(3) 0.0025(2) -0.0013(2) 0.0009(2)
C1 0.0193(12) 0.0140(11) 0.0156(11) -0.0014(9) -0.0011(8) -0.0012(8)
C2 0.0225(12) 0.0117(11) 0.0137(10) -0.0010(9) 0.0015(9) -0.0021(8)
C3 0.0186(12) 0.0131(11) 0.0149(10) 0.0012(9) 0.0033(8) 0.0001(8)
C4 0.0165(11) 0.0142(11) 0.0120(10) -0.0020(9) 0.0007(8) 0.0013(8)
C5 0.0224(12) 0.0115(11) 0.0098(10) -0.0016(9) 0.0001(8) 0.0002(8)
C6 0.0237(13) 0.0096(10) 0.0160(11) 0.0019(9) -0.0014(9) -0.0007(8)
C7 0.0200(13) 0.0272(13) 0.0194(12) 0.0026(10) 0.0006(9) 0.0015(10)
C8 0.0401(18) 0.0268(15) 0.058(2) 0.0045(13) 0.0240(15) 0.0088(14)
C9 0.051(2) 0.0252(16) 0.077(3) 0.0079(15) 0.0297(18) 0.0011(16)
C10 0.0251(15) 0.0425(17) 0.0326(15) 0.0069(13) -0.0009(11) -0.0105(13)
C11 0.072(3) 0.054(2) 0.064(2) 0.005(2) 0.048(2) 0.0041(19)
C12 0.080(3) 0.0323(18) 0.074(3) 0.0048(18) 0.051(2) 0.0095(17)
C13 0.0321(17) 0.066(2) 0.0499(19) 0.0138(16) 0.0035(14) -0.0221(17)

loop_
_atom_type_symbol
_atom_type_description
_atom_type_scat_dispersion_real
_atom_type_scat_dispersion_imag
_atom_type_scat_source
C C 0.0033 0.0016 'International Tables Vol C Tables 4.2.6.8 and 6.1.1.4'
H H 0.0000 0.0000 'International Tables Vol C Tables 4.2.6.8 and 6.1.1.4'
O O 0.0106 0.0060 'International Tables Vol C Tables 4.2.6.8 and 6.1.1.4'
S S 0.1246 0.1234 'International Tables Vol C Tables 4.2.6.8 and 6.1.1.4'

loop_
_geom_angle_atom_site_label_1
_geom_angle_atom_site_label_2
_geom_angle_atom_site_label_3
_geom_angle
C1 O1 H1A 109.5
C2 O2 H2A 109.5
C3 O3 H3A 109.5
C4 O4 S1 122.93(13)
C5 O5 H5A 109.5
C6 O6 H6A 109.5
O8 S1 O7 118.84(12)
O8 S1 O4 105.13(11)
O7 S1 O4 109.87(10)
O8 S1 C7 108.52(12)
O7 S1 C7 110.04(12)
O4 S1 C7 103.24(10)
O1 C1 C2 112.22(18)
O1 C1 C6 110.78(18)
C2 C1 C6 111.43(18)
O1 C1 H1 107.4
C2 C1 H1 107.4
C6 C1 H1 107.4
O2 C2 C1 109.17(18)
O2 C2 C3 110.22(17)
C1 C2 C3 110.15(18)
O2 C2 H2 109.1
C1 C2 H2 109.1
C3 C2 H2 109.1
O3 C3 C4 108.30(17)
O3 C3 C2 111.19(18)
C4 C3 C2 109.61(18)
O3 C3 H3 109.2
C4 C3 H3 109.2
C2 C3 H3 109.2
O4 C4 C3 110.03(18)
O4 C4 C5 105.70(17)
C3 C4 C5 110.93(17)
O4 C4 H4 110.0
C3 C4 H4 110.0
C5 C4 H4 110.0
O5 C5 C4 109.47(17)
O5 C5 C6 110.75(18)
C4 C5 C6 110.23(18)
O5 C5 H5 108.8
C4 C5 H5 108.8
C6 C5 H5 108.8
O6 C6 C1 111.04(18)
O6 C6 C5 106.50(18)
C1 C6 C5 111.12(18)
O6 C6 H6 109.4
C1 C6 H6 109.4
C5 C6 H6 109.4
C8 C7 C12 120.2(3)
C8 C7 S1 121.3(2)
C12 C7 S1 118.5(2)
C7 C8 C9 119.0(3)
C7 C8 H8 120.5
C9 C8 H8 120.5
C10 C9 C8 122.3(3)
C10 C9 H9 118.8
C8 C9 H9 118.8
C11 C10 C9 117.0(3)
C11 C10 C13 121.0(3)
C9 C10 C13 122.0(3)
C10 C11 C12 122.1(3)
C10 C11 H11 118.9
C12 C11 H11 118.9
C7 C12 C11 119.2(3)
C7 C12 H12 120.4
C11 C12 H12 120.4
C10 C13 H13A 109.5
C10 C13 H13B 109.5
H13A C13 H13B 109.5
C10 C13 H13C 109.5
H13A C13 H13C 109.5
H13B C13 H13C 109.5

loop_
_geom_bond_atom_site_label_1
_geom_bond_atom_site_label_2
_geom_bond_distance
O1 C1 1.426(3)
O1 H1A 0.8400
O2 C2 1.429(3)
O2 H2A 0.8400
O3 C3 1.425(3)
O3 H3A 0.8400
O4 C4 1.462(3)
O4 S1 1.5653(16)
O5 C5 1.415(3)
O5 H5A 0.8400
O6 C6 1.424(3)
O6 H6A 0.8400
O7 S1 1.4358(18)
O8 S1 1.430(2)
S1 C7 1.757(3)
C1 C2 1.520(3)
C1 C6 1.523(3)
C1 H1 1.0000
C2 C3 1.530(3)
C2 H2 1.0000
C3 C4 1.519(3)
C3 H3 1.0000
C4 C5 1.522(3)
C4 H4 1.0000
C5 C6 1.529(3)
C5 H5 1.0000
C6 H6 1.0000
C7 C8 1.359(4)
C7 C12 1.372(4)
C8 C9 1.386(4)
C8 H8 0.9500
C9 C10 1.367(4)
C9 H9 0.9500
C10 C11 1.365(5)
C10 C13 1.509(4)
C11 C12 1.382(5)
C11 H11 0.9500
C12 H12 0.9500
C13 H13A 0.9800
C13 H13B 0.9800
C13 H13C 0.9800

loop_
_geom_hbond_atom_site_label_D
_geom_hbond_atom_site_label_H
_geom_hbond_atom_site_label_A
_geom_hbond_site_symmetry_A
_geom_hbond_distance_DH
_geom_hbond_distance_HA
_geom_hbond_distance_DA
_geom_hbond_angle_DHA
O1 H1A O2 3_556 0.84 1.99 2.784(2) 158
O2 H2A O6 1_545 0.84 1.85 2.664(2) 161
O3 H3A O7 4 0.84 1.98 2.821(2) 173
O5 H5A O3 1_565 0.84 1.98 2.790(2) 161
O6 H6A O1 2 0.84 2.01 2.730(2) 143
O6 H6A O1 . 0.84 2.45 2.874(2) 112

loop_
_geom_torsion_atom_site_label_1
_geom_torsion_atom_site_label_2
_geom_torsion_atom_site_label_3
_geom_torsion_atom_site_label_4
_geom_torsion
C4 O4 S1 O8 -138.13(17)
C4 O4 S1 O7 -9.2(2)
C4 O4 S1 C7 108.19(18)
O1 C1 C2 O2 -60.6(2)
C6 C1 C2 O2 64.3(2)
O1 C1 C2 C3 178.29(17)
C6 C1 C2 C3 -56.8(2)
O2 C2 C3 O3 57.7(2)
C1 C2 C3 O3 178.21(17)
O2 C2 C3 C4 -62.0(2)
C1 C2 C3 C4 58.5(2)
S1 O4 C4 C3 -95.59(19)
S1 O4 C4 C5 144.58(15)
O3 C3 C4 O4 62.5(2)
C2 C3 C4 O4 -176.05(16)
O3 C3 C4 C5 179.08(17)
C2 C3 C4 C5 -59.4(2)
O4 C4 C5 O5 -61.0(2)
C3 C4 C5 O5 179.75(18)
O4 C4 C5 C6 176.92(16)
C3 C4 C5 C6 57.7(2)
O1 C1 C6 O6 -60.7(2)
C2 C1 C6 O6 173.63(19)
O1 C1 C6 C5 -179.04(17)
C2 C1 C6 C5 55.3(2)
O5 C5 C6 O6 62.6(2)
C4 C5 C6 O6 -176.14(17)
O5 C5 C6 C1 -176.38(17)
C4 C5 C6 C1 -55.1(2)
O8 S1 C7 C8 123.6(3)
O7 S1 C7 C8 -8.0(3)
O4 S1 C7 C8 -125.2(3)
O8 S1 C7 C12 -57.3(3)
O7 S1 C7 C12 171.1(3)
O4 S1 C7 C12 53.9(3)
C12 C7 C8 C9 3.1(5)
S1 C7 C8 C9 -177.9(3)
C7 C8 C9 C10 -1.0(6)
C8 C9 C10 C11 -1.0(6)
C8 C9 C10 C13 -179.1(3)
C9 C10 C11 C12 0.9(6)
C13 C10 C11 C12 179.1(4)
C8 C7 C12 C11 -3.1(6)
S1 C7 C12 C11 177.8(3)
C10 C11 C12 C7 1.1(7)

loop_
_cod_related_entry_id
_cod_related_entry_database
_cod_related_entry_code
1 ChemSpider 213891
